data_1554043
loop_
_publ_author_name
'Alvarez-Vicente, Jorge'
'Dandil, Sahra'
'Banerjee, Dipanjan'
'Gunaratne, H. Q. Nimal'
'Gray, Suzanne'
'Felton, Solveig'
'Srinivasan, Geetha'
'Kaczmarek, Anna M.'
'Van Deun, Rik'
'Nockemann, Peter'

_publ_section_title
;
 Easily Accessible Rare-Earth-Containing Phosphonium Room-Temperature
 Ionic Liquids: EXAFS, Luminescence, and Magnetic Properties.
;
_journal_issue 23
_journal_name_full 'The journal of physical chemistry. B'
_journal_page_first 5301
_journal_page_last 5311
_journal_paper_doi 10.1021/acs.jpcb.6b03870
_journal_volume 120
_journal_year 2016
_chemical_absolute_configuration unk
_chemical_formula_moiety 'Cl6 Eu, 3(C15 P), 0.5(C)'
_chemical_formula_sum 'C45.5 Cl6 Eu P3'
_chemical_formula_weight 1004.03
_space_group_crystal_system tetragonal
_space_group_IT_number 92
_space_group_name_Hall 'P 4abw 2nw'
_space_group_name_H-M_alt 'P 41 21 2'
_atom_sites_solution_hydrogens geom
_atom_sites_solution_primary direct
_atom_sites_solution_secondary difmap
_audit_creation_date 2016-01-10
_audit_creation_method
;
Olex2 1.2
(compiled 2015.09.30 svn.r3233 for OlexSys, GUI svn.r5103)
;
_cell_angle_alpha 90.00
_cell_angle_beta 90.00
_cell_angle_gamma 90.00
_cell_formula_units_Z 8
_cell_length_a 16.5192(6)
_cell_length_b 16.5192(6)
_cell_length_c 46.471(3)
_cell_measurement_reflns_used 8330
_cell_measurement_temperature 200(2)
_cell_measurement_theta_max 17.03
_cell_measurement_theta_min 2.47
_cell_volume 12681.2(10)
_computing_cell_refinement 'SAINT v8.34A (Bruker, 2013)'
_computing_data_reduction 'SAINT v8.34A (Bruker, 2013)'
_computing_molecular_graphics 'Olex2 (Dolomanov et al., 2009)'
_computing_publication_material 'Olex2 (Dolomanov et al., 2009)'
_computing_structure_refinement 'ShelXL (Sheldrick, 2015)'
_computing_structure_solution 'SIR2004 (Burla et al., 2007)'
_diffrn_ambient_temperature 200.15
_diffrn_measured_fraction_theta_full 0.999
_diffrn_measured_fraction_theta_max 0.999
_diffrn_measurement_device_type 'Bruker APEX-II CCD'
_diffrn_measurement_method '\f and \w scans'
_diffrn_radiation_monochromator graphite
_diffrn_radiation_type MoK\a
_diffrn_radiation_wavelength 0.71073
_diffrn_reflns_av_R_equivalents 0.0871
_diffrn_reflns_av_unetI/netI 0.0517
_diffrn_reflns_limit_h_max 15
_diffrn_reflns_limit_h_min -15
_diffrn_reflns_limit_k_max 16
_diffrn_reflns_limit_k_min -16
_diffrn_reflns_limit_l_max 44
_diffrn_reflns_limit_l_min -45
_diffrn_reflns_number 54427
_diffrn_reflns_theta_full 20.16
_diffrn_reflns_theta_max 20.16
_diffrn_reflns_theta_min 1.31
_diffrn_source 'fine-focus sealed tube'
_diffrn_standards_number 0
_exptl_absorpt_coefficient_mu 1.339
_exptl_absorpt_correction_T_max 0.7445
_exptl_absorpt_correction_T_min 0.6573
_exptl_absorpt_correction_type multi-scan
_exptl_absorpt_process_details
;
SADABS-2014/5 (Bruker,2014) was used for absorption correction.
wR2(int) was 0.0477 before and 0.0362 after correction.
The Ratio of minimum to maximum transmission is 0.8829.
The \l/2 correction factor is 0.00150.
;
_exptl_crystal_colour 'clear colourless'
_exptl_crystal_colour_lustre clear
_exptl_crystal_colour_primary colourless
_exptl_crystal_density_diffrn 1.052
_exptl_crystal_density_method 'not measured'
_exptl_crystal_description block
_exptl_crystal_F_000 3864
_exptl_crystal_size_max 0.3
_exptl_crystal_size_mid 0.2
_exptl_crystal_size_min 0.2
_refine_diff_density_max 0.828
_refine_diff_density_min -1.913
_refine_diff_density_rms 0.148
_refine_ls_abs_structure_details 'Flack H D (1983), Acta Cryst. A39, 876-881'
_refine_ls_abs_structure_Flack 0.0(11)
_refine_ls_extinction_method none
_refine_ls_goodness_of_fit_ref 1.198
_refine_ls_hydrogen_treatment undef
_refine_ls_matrix_type full
_refine_ls_number_parameters 277
_refine_ls_number_reflns 6040
_refine_ls_number_restraints 1
_refine_ls_restrained_S_all 1.198
_refine_ls_R_factor_all 0.1469
_refine_ls_R_factor_gt 0.1267
_refine_ls_shift/su_max 0.021
_refine_ls_shift/su_mean 0.009
_refine_ls_structure_factor_coef Fsqd
_refine_ls_weighting_details 'calc w=1/[\s^2^(Fo^2^)+(0.0405P)^2^+354.5267P] where P=(Fo^2^+2Fc^2^)/3'
_refine_ls_weighting_scheme calc
_refine_ls_wR_factor_gt 0.2721
_refine_ls_wR_factor_ref 0.2823
_reflns_number_gt 4950
_reflns_number_total 6040
_reflns_threshold_expression >2sigma(I)
_cod_data_source_file jp6b03870_si_001.cif
_cod_data_source_block P4444EuCl6
_cod_original_formula_sum 'C45.50 Cl6 Eu P3'
_cod_database_code 1554043
_olex2_refinement_description
;
1. Twinned data refinement
 Scales: 0.53(2) 0.47(2)
2. Restrained distances
 C3H-C3I
 1.58 with sigma of 0.02
3. Uiso/Uaniso restraints and constraints
Uiso(C2A) = Uiso(C2AB) = Uiso(C2B) = Uiso(C2BB) = Uiso(C2C) = Uiso(C2CB)
4. Others
 Sof(C2AB)=Sof(C2BB)=Sof(C2CB)=1-FVAR(1)
 Sof(C2A)=Sof(C2B)=Sof(C2C)=FVAR(1)
;
_olex2_submission_special_instructions 'No special instructions were received'

loop_
_space_group_symop_id
_space_group_symop_operation_xyz
1 'x, y, z'
2 '-x, -y, z+1/2'
3 '-y+1/2, x+1/2, z+1/4'
4 'y+1/2, -x+1/2, z+3/4'
5 '-x+1/2, y+1/2, -z+1/4'
6 'x+1/2, -y+1/2, -z+3/4'
7 'y, x, -z'
8 '-y, -x, -z+1/2'

loop_
_atom_site_label
_atom_site_type_symbol
_atom_site_fract_x
_atom_site_fract_y
_atom_site_fract_z
_atom_site_U_iso_or_equiv
_atom_site_adp_type
_atom_site_occupancy
_atom_site_calc_flag
_atom_site_site_symmetry_order
_atom_site_refinement_flags_posn
_atom_site_refinement_flags_adp
_atom_site_refinement_flags_occupancy
Eu01 Eu 0.50696(2) 0.03903(3) 0.623569(9) 0.06328(11) Uani 1 d 1 . . .
Cl02 Cl 0.55011(13) -0.10452(16) 0.64561(6) 0.0913(9) Uani 1 d 1 . . .
Cl03 Cl 0.38883(13) 0.04655(15) 0.66306(5) 0.0847(8) Uani 1 d 1 . . .
Cl04 Cl 0.61735(13) 0.02229(14) 0.58256(5) 0.0782(8) Uani 1 d 1 . . .
Cl05 Cl 0.47524(17) 0.18688(15) 0.60217(6) 0.1064(10) Uani 1 d 1 . . .
Cl08 Cl 0.61557(15) 0.10633(16) 0.65917(6) 0.0999(10) Uani 1 d 1 . . .
Cl09 Cl 0.39503(16) -0.03008(16) 0.58873(5) 0.0985(9) Uani 1 d 1 . . .
P1 P 1.00493(14) 0.50281(14) 0.50269(5) 0.0755(6) Uiso 1 d 1 . . .
C1A C 1.1014(7) 0.5114(8) 0.4823(3) 0.133(4) Uiso 1 d 1 . . .
C1B C 0.9270(6) 0.4814(6) 0.4765(2) 0.099(3) Uiso 1 d 1 . . .
C1C C 1.0054(7) 0.4278(6) 0.5302(2) 0.114(4) Uiso 1 d 1 . . .
C1D C 0.9906(6) 0.5970(6) 0.5210(2) 0.105(3) Uiso 1 d 1 . . .
C1E C 1.1758(9) 0.5255(9) 0.4997(3) 0.157(5) Uiso 1 d 1 . . .
C1F C 1.0079(8) 0.3429(8) 0.5161(3) 0.136(4) Uiso 1 d 1 . . .
C1G C 0.9965(7) 0.6694(6) 0.4994(2) 0.100(3) Uiso 1 d 1 . . .
C1H C 0.9649(10) 0.7431(10) 0.5158(3) 0.182(6) Uiso 1 d 1 . . .
C1I C 0.8468(8) 0.4752(9) 0.4900(3) 0.149(5) Uiso 1 d 1 . . .
C1J C 1.0087(10) 0.2846(9) 0.5414(3) 0.174(6) Uiso 1 d 1 . . .
C1K C 1.2647(10) 0.5181(11) 0.4786(3) 0.192(7) Uiso 1 d 1 . . .
C1L C 1.0030(11) 0.1959(10) 0.5280(3) 0.193(7) Uiso 1 d 1 . . .
C1M C 0.7052(11) 0.4537(11) 0.4755(4) 0.200(7) Uiso 1 d 1 . . .
C1N C 0.7856(10) 0.4505(11) 0.4645(4) 0.191(7) Uiso 1 d 1 . . .
C1O C 0.9770(11) 0.8103(10) 0.4943(4) 0.199(7) Uiso 1 d 1 . . .
P2 P 0.7012(2) 0.33610(18) 0.62325(8) 0.1267(13) Uani 1 d 1 . . .
C2F C 0.5941(7) 0.3344(7) 0.6379(2) 0.123(4) Uiso 1 d 1 . . .
C2I C 0.7311(8) 0.4163(8) 0.6044(3) 0.136(5) Uiso 1 d 1 . . .
C2D C 0.7833(7) 0.3285(8) 0.6484(3) 0.128(4) Uiso 1 d 1 . . .
C2E C 0.5843(8) 0.4059(8) 0.6584(3) 0.138(5) Uiso 1 d 1 . . .
C2G C 0.7757(10) 0.2554(10) 0.6702(3) 0.194(6) Uiso 1 d 1 . . .
C2H C 0.4973(13) 0.3999(12) 0.6673(4) 0.251(9) Uiso 1 d 1 . . .
C2J C 0.7973(15) 0.2789(15) 0.6940(6) 0.318(13) Uiso 1 d 1 . . .
C2K C 0.6530(8) 0.4388(8) 0.5815(3) 0.146(5) Uiso 1 d 1 . . .
C2L C 0.6807(13) 0.5045(13) 0.5615(4) 0.254(10) Uiso 1 d 1 . . .
C2M C 0.5958(12) 0.4976(12) 0.5398(4) 0.241(9) Uiso 1 d 1 . . .
C2N C 0.4828(12) 0.4728(12) 0.6898(4) 0.258(9) Uiso 1 d 1 . . .
C2O C 0.7780(16) 0.2041(16) 0.7131(6) 0.330(13) Uiso 1 d 1 . . .
C2A C 0.6986(14) 0.2587(14) 0.5953(5) 0.085(2) Uiso 0.403(8) d 1 . . .
C2B C 0.7823(14) 0.2332(14) 0.5891(5) 0.085(2) Uiso 0.403(8) d 1 . . .
C2C C 0.8159(14) 0.1165(14) 0.5789(5) 0.085(2) Uiso 0.403(8) d 1 . . .
C2AB C 0.7024(10) 0.2345(10) 0.6043(3) 0.085(2) Uiso 0.597(8) d 1 . . .
C2BB C 0.7629(9) 0.2548(9) 0.5753(3) 0.085(2) Uiso 0.597(8) d 1 . . .
C2CB C 0.7775(10) 0.1751(10) 0.5620(3) 0.085(2) Uiso 0.597(8) d 1 . . .
P3 P 0.23602(16) 0.27196(16) 0.61672(6) 0.0886(10) Uani 1 d 1 . . .
C3A C 0.1330(7) 0.2801(7) 0.6199(2) 0.114(4) Uiso 1 d 1 . . .
C3B C 0.2796(7) 0.2374(7) 0.6502(2) 0.116(4) Uiso 1 d 1 . . .
C3D C 0.0906(11) 0.2078(10) 0.6336(4) 0.202(7) Uiso 1 d 1 . . .
C3E C 0.0084(11) 0.1924(10) 0.6265(4) 0.205(7) Uiso 1 d 1 . . .
C3F C 0.2707(8) 0.2997(8) 0.6734(3) 0.139(5) Uiso 1 d 1 . . .
C3G C 0.3020(11) 0.2446(11) 0.6975(4) 0.209(7) Uiso 1 d 1 . . .
C3H C 0.2547(10) 0.1932(6) 0.58434(15) 0.222(8) Uiso 1 d 1 D . .
C3I C 0.2354(17) 0.1456(8) 0.55540(18) 0.66(3) Uiso 1 d 1 D . .
C3K C -0.0406(13) 0.1210(12) 0.6366(4) 0.236(8) Uiso 1 d 1 . . .
C3L C 0.2593(10) 0.3888(10) 0.6085(3) 0.183(6) Uiso 1 d 1 . . .
C3M C 0.3212(14) 0.3782(15) 0.5965(5) 0.290(11) Uiso 1 d 1 . . .
C3N C 0.3605(13) 0.4604(14) 0.5952(5) 0.266(10) Uiso 1 d 1 . . .
C3O C 0.3372(13) 0.4960(14) 0.5670(5) 0.262(10) Uiso 1 d 1 . . .
C3P C 0.3015(15) 0.2945(15) 0.7178(5) 0.303(12) Uiso 1 d 1 . . .
C32 C 0.2738(18) 0.2738(18) 0.5000 0.38(2) Uiso 1 d 2 S T P
C71 C 0.248(3) 0.189(2) 0.5382(9) 0.53(2) Uiso 1 d 1 . . .

loop_
_atom_site_aniso_label
_atom_site_aniso_U_11
_atom_site_aniso_U_22
_atom_site_aniso_U_33
_atom_site_aniso_U_23
_atom_site_aniso_U_13
_atom_site_aniso_U_12
Eu01 0.0571(2) 0.0650(2) 0.0677(2) 0.0022(2) 0.0025(2) -0.0018(2)
Cl02 0.0495(13) 0.1033(17) 0.1211(18) 0.0102(16) 0.0153(14) 0.0046(13)
Cl03 0.0627(13) 0.1063(17) 0.0851(14) 0.0003(15) 0.0112(12) 0.0116(14)
Cl04 0.0675(13) 0.0805(15) 0.0866(14) 0.0149(13) 0.0138(12) 0.0065(12)
Cl05 0.0933(18) 0.0743(15) 0.152(2) 0.0385(15) 0.0265(18) 0.0164(14)
Cl08 0.0868(16) 0.1029(18) 0.1100(18) -0.0106(16) -0.0145(15) -0.0306(14)
Cl09 0.1058(17) 0.1071(18) 0.0826(15) -0.0149(15) -0.0064(14) -0.0354(15)
P2 0.145(2) 0.0782(18) 0.157(3) -0.003(2) 0.068(2) -0.0244(17)
P3 0.0814(17) 0.0857(18) 0.099(2) -0.0074(16) -0.0031(16) -0.0097(14)

loop_
_atom_type_symbol
_atom_type_description
_atom_type_scat_dispersion_real
_atom_type_scat_dispersion_imag
_atom_type_scat_source
C C 0.0033 0.0016 'International Tables Vol C Tables 4.2.6.8 and 6.1.1.4'
P P 0.1023 0.0942 'International Tables Vol C Tables 4.2.6.8 and 6.1.1.4'
Cl Cl 0.1484 0.1585 'International Tables Vol C Tables 4.2.6.8 and 6.1.1.4'
Eu Eu -0.1578 3.6682 'International Tables Vol C Tables 4.2.6.8 and 6.1.1.4'

loop_
_geom_angle_atom_site_label_1
_geom_angle_atom_site_label_2
_geom_angle_atom_site_label_3
_geom_angle
Cl02 Eu01 Cl03 88.44(8)
Cl02 Eu01 Cl05 175.66(8)
Cl02 Eu01 Cl08 87.31(8)
Cl02 Eu01 Cl09 92.12(8)
Cl03 Eu01 Cl05 93.97(8)
Cl03 Eu01 Cl09 86.09(7)
Cl04 Eu01 Cl02 89.97(7)
Cl04 Eu01 Cl03 175.51(7)
Cl04 Eu01 Cl05 87.88(8)
Cl04 Eu01 Cl08 91.52(7)
Cl04 Eu01 Cl09 89.77(7)
Cl05 Eu01 Cl09 91.65(8)
Cl08 Eu01 Cl03 92.60(8)
Cl08 Eu01 Cl05 88.97(8)
Cl08 Eu01 Cl09 178.59(8)
C1B P1 C1A 106.4(5)
C1C P1 C1A 114.6(5)
C1C P1 C1B 110.5(5)
C1C P1 C1D 105.4(5)
C1D P1 C1A 106.8(5)
C1D P1 C1B 113.3(5)
C1E C1A P1 116.2(9)
C1I C1B P1 111.7(8)
C1F C1C P1 109.1(7)
C1G C1D P1 110.6(7)
C1A C1E C1K 111.9(11)
C1J C1F C1C 104.4(10)
C1H C1G C1D 105.6(9)
C1O C1H C1G 102.2(12)
C1B C1I C1N 105.6(11)
C1F C1J C1L 106.4(12)
C1M C1N C1I 108.0(13)
C2I P2 C2F 118.6(6)
C2I P2 C2D 100.1(6)
C2I P2 C2A 101.0(9)
C2I P2 C2AB 117.2(7)
C2D P2 C2F 118.0(6)
C2D P2 C2A 115.6(8)
C2D P2 C2AB 103.5(6)
C2A P2 C2F 103.0(8)
C2A P2 C2AB 17.8(9)
C2AB P2 C2F 99.4(6)
C2E C2F P2 108.2(8)
P2 C2I C2K 106.0(9)
C2G C2D P2 114.2(9)
C2H C2E C2F 102.9(12)
C2J C2G C2D 108.3(17)
C2E C2H C2N 105.8(15)
C2G C2J C2O 102(2)
C2L C2K C2I 108.1(12)
C2K C2L C2M 93.7(14)
C2B C2A P2 108.6(16)
C2AB C2A P2 88(3)
C2AB C2A C2B 81(3)
C2AB C2A C2BB 111(3)
C2BB C2A P2 118.9(16)
C2BB C2A C2B 32.1(12)
C2A C2B C2AB 22.5(11)
C2A C2B C2CB 106.4(17)
C2AB C2B C2CB 109.8(16)
C2BB C2B C2A 70(2)
C2BB C2B C2AB 91(2)
C2BB C2B C2CB 67(2)
C2A C2AB P2 74(3)
C2A C2AB C2B 76(3)
C2A C2AB C2BB 50(3)
C2B C2AB P2 103.9(12)
C2B C2AB C2BB 27.9(10)
C2BB C2AB P2 101.5(9)
C2A C2BB C2AB 18.4(11)
C2A C2BB C2CB 116.1(16)
C2B C2BB C2A 78(2)
C2B C2BB C2AB 61(2)
C2B C2BB C2CB 83(2)
C2CB C2BB C2AB 104.6(12)
C2C C2CB C2B 87.2(15)
C2C C2CB C2BB 117.2(15)
C2BB C2CB C2B 30.0(10)
C3A P3 C3B 110.3(5)
C3A P3 C3H 105.5(6)
C3A P3 C3L 97.5(6)
C3B P3 C3H 112.3(5)
C3B P3 C3L 113.1(6)
C3L P3 C3H 116.7(5)
C3D C3A P3 115.5(9)
C3F C3B P3 111.3(8)
C3E C3D C3A 118.9(14)
C3D C3E C3K 125.7(16)
C3B C3F C3G 94.9(11)
C3P C3G C3F 99.1(17)
C3I C3H P3 157.1(14)
C71 C3I C3H 105(2)
C3M C3L P3 96.5(16)
C3L C3M C3N 105(2)
C3O C3N C3M 106.2(18)

loop_
_geom_bond_atom_site_label_1
_geom_bond_atom_site_label_2
_geom_bond_distance
Eu01 Cl02 2.680(3)
Eu01 Cl03 2.682(2)
Eu01 Cl04 2.652(2)
Eu01 Cl05 2.689(3)
Eu01 Cl08 2.682(3)
Eu01 Cl09 2.710(3)
P1 C1A 1.860(12)
P1 C1B 1.806(10)
P1 C1C 1.780(11)
P1 C1D 1.788(11)
C1A C1E 1.491(18)
C1B C1I 1.469(16)
C1C C1F 1.548(16)
C1D C1G 1.564(14)
C1E C1K 1.77(2)
C1F C1J 1.517(19)
C1G C1H 1.529(19)
C1H C1O 1.51(2)
C1I C1N 1.61(2)
C1J C1L 1.59(2)
C1M C1N 1.43(2)
P2 C2F 1.896(13)
P2 C2I 1.665(14)
P2 C2D 1.794(13)
P2 C2A 1.82(2)
P2 C2AB 1.895(16)
C2F C2E 1.525(17)
C2I C2K 1.713(19)
C2D C2G 1.58(2)
C2E C2H 1.50(2)
C2G C2J 1.23(3)
C2H C2N 1.61(3)
C2J C2O 1.55(4)
C2K C2L 1.50(3)
C2L C2M 1.73(3)
C2A C2B 1.47(3)
C2A C2AB 0.58(3)
C2A C2BB 1.41(3)
C2B C2AB 1.50(3)
C2B C2BB 0.80(3)
C2B C2CB 1.59(3)
C2C C2CB 1.40(3)
C2AB C2BB 1.71(2)
C2BB C2CB 1.47(2)
P3 C3A 1.714(11)
P3 C3B 1.807(11)
P3 C3H 2.013(9)
P3 C3L 2.005(17)
C3A C3D 1.52(2)
C3B C3F 1.496(17)
C3D C3E 1.42(3)
C3E C3K 1.51(3)
C3F C3G 1.53(2)
C3G C3P 1.25(3)
C3H C3I 1.590(12)
C3I C71 1.10(4)
C3L C3M 1.18(3)
C3M C3N 1.51(3)
C3N C3O 1.49(3)

loop_
_twin_individual_id
_twin_individual_mass_fraction_refined
1 0.53(2)
2 0.47(2)
